data_1537021
loop_
_publ_author_name
'Richardson, J.W.jr.'
'Smith, J.V.'
'Pluth, J.J.'

_publ_section_title
;
 Theoretical nets with 18-ring channels: enumeration, geometrical
 modelling, and neutron diffraction study of Al P O4 - 54
;
_journal_name_full 'Journal of Physical Chemistry'
_journal_page_first 8212
_journal_page_last 8219
_journal_volume 93
_journal_year 1989
_chemical_formula_sum 'Al O4 P'
_chemical_name_systematic 'Al (P O4)'
_space_group_IT_number 193
_symmetry_space_group_name_Hall '-P 6c 2'
_symmetry_space_group_name_H-M 'P 63/m c m'
_cell_angle_alpha 90
_cell_angle_beta 90
_cell_angle_gamma 120
_cell_formula_units_Z 18
_cell_length_a 18.549
_cell_length_b 18.549
_cell_length_c 8.404
_cell_volume 2504.135
_citation_journal_id_ASTM JPCHAX
_cod_data_source_file Richardson_JPCHAX_1989_1990.cif
_cod_data_source_block Al1O4P1
_cod_original_formula_sum 'Al1 O4 P1'
_cod_database_code 1537021

loop_
_symmetry_equiv_pos_as_xyz
x,y,z
x-y,x,z+1/2
-y,x-y,z
-x,-y,z+1/2
-x+y,-x,z
y,-x+y,z+1/2
-y,-x,-z
x-y,-y,-z+1/2
x,x-y,-z
y,x,-z+1/2
-x+y,y,-z
-x,-x+y,-z+1/2
-x,-y,-z
-x+y,-x,-z-1/2
y,-x+y,-z
x,y,-z-1/2
x-y,x,-z
-y,x-y,-z-1/2
y,x,z
-x+y,y,z-1/2
-x,-x+y,z
-y,-x,z-1/2
x-y,-y,z
x,x-y,z-1/2

loop_
_atom_site_label
_atom_site_type_symbol
_atom_site_fract_x
_atom_site_fract_y
_atom_site_fract_z
_atom_site_occupancy
_atom_site_U_iso_or_equiv
Al2 Al+3 0.1739 0.6603 -0.0486 0.5 0.0
P2 P+5 0.1739 0.6603 -0.0486 0.5 0.0
O3 O-2 0.0843 0.6536 -0.0227 1 0.0
O6 O-2 0.2465 0.493 0 1 0.0
P1 P+5 0.5815 0 0.0533 0.5 0.0
O5 O-2 0.8372 0.3428 0.25 1 0.0
O2 O-2 0.5858 0 0.25 1 0.0
O4 O-2 0.593 0.186 0 1 0.0
Al1 Al+3 0.5815 0 0.0533 0.5 0.0
O1 O-2 0.5 0 0 1 0.0
